data_7036420
loop_
_publ_author_name
'Maji, Ram Chandra'
'Bhandari, Anirban'
'Singh, Ravindra'
'Roy, Suprakash'
'Chatterjee, Sudip K.'
'Bowles, Faye L.'
'Ghiassi, Kamran B.'
'Maji, Milan'
'Olmstead, Marilyn M.'
'Patra, Apurba K.'

_publ_section_title
;
 Copper coordinated ligand thioether-S and NO2(-) oxidation: relevance to
 the CuM site of hydroxylases.
;
_journal_issue 40
_journal_name_full 'Dalton transactions (Cambridge, England : 2003)'
_journal_page_first 17587
_journal_page_last 17599
_journal_paper_doi 10.1039/c5dt02184g
_journal_volume 44
_journal_year 2015
_chemical_formula_moiety 'C26 H22 Cu2 N6 O10 S2'
_chemical_formula_sum 'C26 H22 Cu2 N6 O10 S2'
_chemical_formula_weight 769.70
_chemical_name_common RM-6
_chemical_name_systematic
; 
 ? 
;
_space_group_IT_number 1
_symmetry_cell_setting triclinic
_symmetry_space_group_name_Hall 'P 1'
_symmetry_space_group_name_H-M 'P 1'
_atom_sites_solution_hydrogens geom
_atom_sites_solution_primary direct
_atom_sites_solution_secondary difmap
_audit_creation_method SHELXL-97
_audit_update_record
;
2015-05-21 deposited with the CCDC.
2015-09-07 downloaded from the CCDC.
;
_cell_angle_alpha 105.763(2)
_cell_angle_beta 101.288(2)
_cell_angle_gamma 90.422(3)
_cell_formula_units_Z 1
_cell_length_a 7.77240(14)
_cell_length_b 9.2706(17)
_cell_length_c 10.851(2)
_cell_measurement_reflns_used 6363
_cell_measurement_temperature 90(2)
_cell_measurement_theta_max 34.5
_cell_measurement_theta_min 3.2
_cell_volume 736.39(19)
_computing_cell_refinement 'SAINT (Bruker, 2012)'
_computing_data_collection 'Apex 2 (Bruker, 2012)'
_computing_data_reduction 'SAINT (Bruker, 2012)'
_computing_publication_material 'SHELXL-97 (Sheldrick, 2008)'
_computing_structure_refinement 'SHELXL-97 (Sheldrick, 2008)'
_computing_structure_solution 'SHELXS-97 (Sheldrick, 2008)'
_diffrn_ambient_temperature 90(2)
_diffrn_detector_area_resol_mean 8.3
_diffrn_measured_fraction_theta_full 0.978
_diffrn_measured_fraction_theta_max 0.978
_diffrn_measurement_device_type 'Bruker ApexII'
_diffrn_measurement_method \w
_diffrn_radiation_monochromator silicon
_diffrn_radiation_source 'Beamline 11.3.1 ALS'
_diffrn_radiation_type synchrotron
_diffrn_radiation_wavelength 0.77490
_diffrn_reflns_av_R_equivalents 0.0325
_diffrn_reflns_av_sigmaI/netI 0.0630
_diffrn_reflns_limit_h_max 10
_diffrn_reflns_limit_h_min -10
_diffrn_reflns_limit_k_max 13
_diffrn_reflns_limit_k_min -13
_diffrn_reflns_limit_l_max 15
_diffrn_reflns_limit_l_min -15
_diffrn_reflns_number 10344
_diffrn_reflns_theta_full 33.04
_diffrn_reflns_theta_max 33.04
_diffrn_reflns_theta_min 3.26
_exptl_absorpt_coefficient_mu 2.090
_exptl_absorpt_correction_T_max 0.990
_exptl_absorpt_correction_T_min 0.759
_exptl_absorpt_correction_type multi-scan
_exptl_absorpt_process_details 'SADABS (Sheldrick, 2006)'
_exptl_crystal_colour green
_exptl_crystal_density_diffrn 1.736
_exptl_crystal_density_method 'not measured'
_exptl_crystal_description lath
_exptl_crystal_F_000 390
_exptl_crystal_size_max 0.14
_exptl_crystal_size_mid 0.06
_exptl_crystal_size_min 0.01
_refine_diff_density_max 0.889
_refine_diff_density_min -1.280
_refine_diff_density_rms 0.102
_refine_ls_abs_structure_details 'Flack H D (1983), Acta Cryst. A39, 876-881'
_refine_ls_abs_structure_Flack 0.064(8)
_refine_ls_extinction_method none
_refine_ls_goodness_of_fit_ref 1.035
_refine_ls_hydrogen_treatment constr
_refine_ls_matrix_type full
_refine_ls_number_parameters 417
_refine_ls_number_reflns 7998
_refine_ls_number_restraints 3
_refine_ls_restrained_S_all 1.035
_refine_ls_R_factor_all 0.0477
_refine_ls_R_factor_gt 0.0462
_refine_ls_shift/su_max 0.000
_refine_ls_shift/su_mean 0.000
_refine_ls_structure_factor_coef Fsqd
_refine_ls_weighting_details 'calc w=1/[\s^2^(Fo^2^)+(0.0824P)^2^] where P=(Fo^2^+2Fc^2^)/3'
_refine_ls_weighting_scheme calc
_refine_ls_wR_factor_gt 0.1214
_refine_ls_wR_factor_ref 0.1228
_reflns_number_gt 7660
_reflns_number_total 7998
_reflns_threshold_expression I>2\s(I)
_cod_data_source_file c5dt02184g2.cif
_cod_data_source_block mn2122
_cod_depositor_comments 'Adding full bibliography for 7036418--7036421.cif.'
_cod_database_code 7036420

loop_
_symmetry_equiv_pos_as_xyz
'x, y, z'

loop_
_atom_site_label
_atom_site_type_symbol
_atom_site_fract_x
_atom_site_fract_y
_atom_site_fract_z
_atom_site_U_iso_or_equiv
_atom_site_adp_type
_atom_site_occupancy
_atom_site_symmetry_multiplicity
_atom_site_calc_flag
_atom_site_refinement_flags
Cu1 Cu 0.95780(4) 0.69383(4) 0.97579(3) 0.01371(9) Uani 1 1 d .
Cu2 Cu 0.50184(4) 0.33589(4) 1.14002(3) 0.01369(9) Uani 1 1 d .
S1 S 0.86545(11) 0.92235(9) 1.21121(8) 0.01823(16) Uani 1 1 d .
S2 S 0.28052(11) 0.09955(10) 0.90908(8) 0.01887(16) Uani 1 1 d .
O1 O 0.9788(4) 0.8900(3) 1.1068(3) 0.0171(5) Uani 1 1 d .
O2 O 0.7556(3) 0.3516(3) 1.0780(3) 0.0184(5) Uani 1 1 d .
O3 O 0.4491(4) 0.1345(3) 1.0156(3) 0.0185(5) Uani 1 1 d .
O4 O 0.2471(3) 0.6692(3) 1.0225(3) 0.0196(5) Uani 1 1 d .
O5 O 0.9856(4) 0.8031(3) 0.8452(2) 0.0189(5) Uani 1 1 d .
O6 O 0.8267(5) 0.9297(3) 0.7293(3) 0.0323(7) Uani 1 1 d .
O7 O 0.6992(4) 0.7983(4) 0.8274(3) 0.0299(6) Uani 1 1 d .
O8 O 0.6160(4) 0.2362(3) 1.2723(3) 0.0193(5) Uani 1 1 d .
O9 O 0.5381(5) 0.0964(3) 1.3864(3) 0.0314(7) Uani 1 1 d .
O10 O 0.3397(4) 0.2134(4) 1.2882(3) 0.0290(6) Uani 1 1 d .
N1 N 0.8802(4) 0.5006(3) 0.8396(3) 0.0158(5) Uani 1 1 d .
N2 N 0.8870(4) 0.5823(3) 1.0910(3) 0.0150(5) Uani 1 1 d .
N3 N 0.4858(4) 0.5282(3) 1.2726(3) 0.0163(5) Uani 1 1 d .
N4 N 0.3704(4) 0.4418(3) 1.0194(3) 0.0158(5) Uani 1 1 d .
N5 N 0.8318(5) 0.8453(3) 0.7996(3) 0.0224(6) Uani 1 1 d .
N6 N 0.4927(5) 0.1806(3) 1.3172(3) 0.0218(6) Uani 1 1 d .
C1 C 0.8843(5) 0.4671(4) 0.7124(4) 0.0182(7) Uani 1 1 d .
H1 H 0.9361 0.5387 0.6802 0.022 Uiso 1 1 calc R
C2 C 0.8145(5) 0.3302(4) 0.6262(3) 0.0199(6) Uani 1 1 d .
H2 H 0.8195 0.3079 0.5362 0.024 Uiso 1 1 calc R
C3 C 0.7374(5) 0.2264(4) 0.6731(4) 0.0207(6) Uani 1 1 d .
H3 H 0.6879 0.1323 0.6157 0.025 Uiso 1 1 calc R
C4 C 0.7336(5) 0.2620(4) 0.8052(3) 0.0184(6) Uani 1 1 d .
H4 H 0.6818 0.1927 0.8398 0.022 Uiso 1 1 calc R
C5 C 0.8064(4) 0.3998(4) 0.8854(3) 0.0141(5) Uani 1 1 d .
C6 C 0.8145(4) 0.4438(4) 1.0298(3) 0.0144(6) Uani 1 1 d .
C7 C 0.9227(4) 0.6310(4) 1.2290(3) 0.0152(6) Uani 1 1 d .
C8 C 0.9808(5) 0.5339(4) 1.3046(4) 0.0195(6) Uani 1 1 d .
H8 H 0.9916 0.4310 1.2631 0.023 Uiso 1 1 calc R
C9 C 1.0228(5) 0.5867(5) 1.4398(4) 0.0248(7) Uani 1 1 d .
H9 H 1.0644 0.5194 1.4896 0.030 Uiso 1 1 calc R
C10 C 1.0054(6) 0.7348(5) 1.5039(4) 0.0267(8) Uani 1 1 d .
H10 H 1.0308 0.7681 1.5968 0.032 Uiso 1 1 calc R
C11 C 0.9506(5) 0.8344(5) 1.4312(3) 0.0219(7) Uani 1 1 d .
H11 H 0.9408 0.9372 1.4738 0.026 Uiso 1 1 calc R
C12 C 0.9099(5) 0.7818(4) 1.2946(3) 0.0185(6) Uani 1 1 d .
C13 C 0.6433(5) 0.8718(4) 1.1248(4) 0.0211(7) Uani 1 1 d .
H13A H 0.6043 0.9442 1.0757 0.032 Uiso 1 1 calc R
H13B H 0.5677 0.8724 1.1873 0.032 Uiso 1 1 calc R
H13C H 0.6363 0.7711 1.0639 0.032 Uiso 1 1 calc R
C14 C 0.5479(5) 0.5640(5) 1.4018(4) 0.0198(7) Uani 1 1 d .
H14 H 0.6156 0.4945 1.4375 0.024 Uiso 1 1 calc R
C15 C 0.5167(5) 0.6995(4) 1.4857(4) 0.0237(7) Uani 1 1 d .
H15 H 0.5608 0.7220 1.5773 0.028 Uiso 1 1 calc R
C16 C 0.4196(5) 0.8013(4) 1.4325(4) 0.0223(7) Uani 1 1 d .
H16 H 0.3980 0.8954 1.4873 0.027 Uiso 1 1 calc R
C17 C 0.3543(5) 0.7642(4) 1.2983(4) 0.0192(6) Uani 1 1 d .
H17 H 0.2870 0.8319 1.2600 0.023 Uiso 1 1 calc R
C18 C 0.3894(4) 0.6270(4) 1.2221(3) 0.0166(6) Uani 1 1 d .
C19 C 0.3273(4) 0.5792(4) 1.0759(3) 0.0161(6) Uani 1 1 d .
C20 C 0.3354(4) 0.3870(4) 0.8823(3) 0.0164(6) Uani 1 1 d .
C21 C 0.3582(5) 0.4780(4) 0.8019(4) 0.0210(7) Uani 1 1 d .
H21 H 0.3922 0.5817 0.8400 0.025 Uiso 1 1 calc R
C22 C 0.3317(5) 0.4183(5) 0.6668(4) 0.0250(8) Uani 1 1 d .
H22 H 0.3489 0.4819 0.6142 0.030 Uiso 1 1 calc R
C23 C 0.2805(5) 0.2675(5) 0.6074(4) 0.0281(8) Uani 1 1 d .
H23 H 0.2604 0.2284 0.5150 0.034 Uiso 1 1 calc R
C24 C 0.2594(5) 0.1757(5) 0.6843(4) 0.0242(7) Uani 1 1 d .
H24 H 0.2266 0.0720 0.6452 0.029 Uiso 1 1 calc R
C25 C 0.2862(5) 0.2348(4) 0.8202(3) 0.0183(6) Uani 1 1 d .
C26 C 0.1039(5) 0.1546(4) 0.9900(4) 0.0213(7) Uani 1 1 d .
H26A H 0.0927 0.0897 1.0463 0.032 Uiso 1 1 calc R
H26B H -0.0056 0.1452 0.9249 0.032 Uiso 1 1 calc R
H26C H 0.1270 0.2591 1.0436 0.032 Uiso 1 1 calc R

loop_
_atom_site_aniso_label
_atom_site_aniso_U_11
_atom_site_aniso_U_22
_atom_site_aniso_U_33
_atom_site_aniso_U_23
_atom_site_aniso_U_13
_atom_site_aniso_U_12
Cu1 0.01483(18) 0.01378(18) 0.01476(18) 0.00649(14) 0.00481(13) 0.00087(13)
Cu2 0.01382(18) 0.01440(18) 0.01473(18) 0.00663(14) 0.00368(13) 0.00145(13)
S1 0.0197(4) 0.0169(4) 0.0204(4) 0.0059(3) 0.0086(3) 0.0038(3)
S2 0.0174(4) 0.0183(4) 0.0203(4) 0.0059(3) 0.0018(3) -0.0012(3)
O1 0.0205(12) 0.0146(11) 0.0178(12) 0.0039(9) 0.0087(9) 0.0007(9)
O2 0.0168(11) 0.0187(11) 0.0255(12) 0.0116(9) 0.0104(9) 0.0039(9)
O3 0.0168(12) 0.0159(12) 0.0216(13) 0.0056(10) 0.0007(9) 0.0006(9)
O4 0.0147(11) 0.0186(11) 0.0285(13) 0.0113(10) 0.0049(9) 0.0030(9)
O5 0.0263(13) 0.0166(11) 0.0170(11) 0.0091(9) 0.0055(9) 0.0006(9)
O6 0.059(2) 0.0193(13) 0.0189(13) 0.0100(10) 0.0015(13) 0.0084(13)
O7 0.0269(15) 0.0365(16) 0.0281(14) 0.0111(12) 0.0066(11) 0.0102(12)
O8 0.0214(12) 0.0196(12) 0.0194(12) 0.0104(9) 0.0028(9) 0.0008(9)
O9 0.057(2) 0.0179(13) 0.0192(13) 0.0087(10) 0.0035(13) -0.0038(13)
O10 0.0267(15) 0.0383(16) 0.0243(14) 0.0118(12) 0.0066(11) -0.0044(12)
N1 0.0160(13) 0.0146(12) 0.0178(13) 0.0059(10) 0.0036(10) 0.0003(10)
N2 0.0171(13) 0.0147(12) 0.0162(12) 0.0064(9) 0.0074(10) 0.0013(10)
N3 0.0161(13) 0.0168(13) 0.0166(13) 0.0049(10) 0.0043(10) -0.0010(10)
N4 0.0172(13) 0.0157(12) 0.0160(13) 0.0075(10) 0.0028(10) 0.0020(10)
N5 0.0375(18) 0.0146(13) 0.0149(13) 0.0053(10) 0.0033(12) 0.0073(12)
N6 0.0369(18) 0.0164(13) 0.0120(13) 0.0055(10) 0.0028(11) -0.0068(12)
C1 0.0188(16) 0.0185(16) 0.0191(16) 0.0065(12) 0.0063(12) 0.0014(12)
C2 0.0242(16) 0.0215(16) 0.0158(15) 0.0060(12) 0.0070(12) 0.0043(13)
C3 0.0218(16) 0.0164(15) 0.0227(16) 0.0057(12) 0.0012(12) 0.0018(12)
C4 0.0152(14) 0.0188(15) 0.0226(16) 0.0089(12) 0.0024(12) 0.0003(11)
C5 0.0129(13) 0.0149(14) 0.0177(14) 0.0083(11) 0.0054(10) 0.0040(10)
C6 0.0113(13) 0.0161(14) 0.0185(14) 0.0076(11) 0.0052(11) 0.0041(10)
C7 0.0125(13) 0.0178(14) 0.0159(14) 0.0057(11) 0.0035(10) -0.0002(11)
C8 0.0179(16) 0.0243(16) 0.0205(16) 0.0111(13) 0.0070(12) 0.0033(12)
C9 0.0199(18) 0.034(2) 0.0234(18) 0.0128(15) 0.0043(13) 0.0032(14)
C10 0.0225(17) 0.041(2) 0.0183(16) 0.0102(15) 0.0059(13) 0.0002(15)
C11 0.0204(16) 0.0287(18) 0.0166(15) 0.0046(13) 0.0062(12) 0.0013(13)
C12 0.0158(15) 0.0214(15) 0.0195(16) 0.0055(12) 0.0065(12) 0.0000(12)
C13 0.0178(16) 0.0236(17) 0.0257(17) 0.0109(13) 0.0078(13) 0.0038(12)
C14 0.0205(17) 0.0221(17) 0.0172(16) 0.0062(13) 0.0039(12) 0.0011(13)
C15 0.0255(18) 0.0245(17) 0.0178(16) 0.0009(13) 0.0042(13) -0.0066(14)
C16 0.0222(17) 0.0207(16) 0.0238(17) 0.0013(13) 0.0110(13) -0.0015(13)
C17 0.0165(15) 0.0173(15) 0.0246(17) 0.0049(12) 0.0077(12) 0.0005(12)
C18 0.0125(14) 0.0172(15) 0.0219(16) 0.0075(12) 0.0047(11) 0.0008(11)
C19 0.0125(14) 0.0187(15) 0.0195(15) 0.0081(11) 0.0052(11) -0.0004(11)
C20 0.0144(14) 0.0216(15) 0.0160(14) 0.0090(12) 0.0047(11) 0.0035(11)
C21 0.0210(17) 0.0255(17) 0.0214(17) 0.0131(13) 0.0068(13) 0.0045(13)
C22 0.0182(17) 0.042(2) 0.0221(17) 0.0186(15) 0.0078(13) 0.0089(15)
C23 0.0219(18) 0.047(2) 0.0181(17) 0.0113(16) 0.0067(13) 0.0110(16)
C24 0.0178(16) 0.035(2) 0.0179(16) 0.0049(14) 0.0023(12) 0.0024(14)
C25 0.0169(15) 0.0210(16) 0.0161(14) 0.0035(12) 0.0036(11) 0.0015(12)
C26 0.0170(15) 0.0221(17) 0.0273(17) 0.0108(13) 0.0050(12) -0.0009(12)

loop_
_atom_type_symbol
_atom_type_description
_atom_type_scat_dispersion_real
_atom_type_scat_dispersion_imag
_atom_type_scat_source
C C 0.0040 0.0020 'International Tables Vol C Tables 4.2.6.8 and 6.1.1.4'
H H 0.0000 0.0000 'International Tables Vol C Tables 4.2.6.8 and 6.1.1.4'
N N 0.0080 0.0040 'International Tables Vol C Tables 4.2.6.8 and 6.1.1.4'
O O 0.0130 0.0070 'International Tables Vol C Tables 4.2.6.8 and 6.1.1.4'
S S 0.1430 0.1480 'International Tables Vol C Tables 4.2.6.8 and 6.1.1.4'
Cu Cu 0.2910 1.4800 'International Tables Vol C Tables 4.2.6.8 and 6.1.1.4'

loop_
_geom_angle_atom_site_label_1
_geom_angle_atom_site_label_2
_geom_angle_atom_site_label_3
_geom_angle
_geom_angle_site_symmetry_3
O1 Cu1 N2 94.30(11) .
O1 Cu1 N1 167.41(12) .
N2 Cu1 N1 82.57(12) .
O1 Cu1 O5 87.76(11) .
N2 Cu1 O5 170.16(12) .
N1 Cu1 O5 93.36(11) .
O1 Cu1 O4 92.11(11) 1_655
N2 Cu1 O4 98.18(11) 1_655
N1 Cu1 O4 100.40(12) 1_655
O5 Cu1 O4 91.35(11) 1_655
O3 Cu2 N4 94.98(12) .
O3 Cu2 O8 87.47(11) .
N4 Cu2 O8 174.20(12) .
O3 Cu2 N3 163.50(11) .
N4 Cu2 N3 82.45(12) .
O8 Cu2 N3 93.72(12) .
O3 Cu2 O2 89.55(11) .
N4 Cu2 O2 95.25(11) .
O8 Cu2 O2 90.02(10) .
N3 Cu2 O2 106.89(12) .
O1 S1 C12 105.45(16) .
O1 S1 C13 106.07(17) .
C12 S1 C13 102.68(17) .
O3 S2 C26 106.45(17) .
O3 S2 C25 105.57(16) .
C26 S2 C25 102.56(17) .
S1 O1 Cu1 121.08(16) .
C6 O2 Cu2 130.9(2) .
S2 O3 Cu2 120.61(17) .
C19 O4 Cu1 128.6(2) 1_455
N5 O5 Cu1 108.4(2) .
N6 O8 Cu2 108.5(2) .
C1 N1 C5 119.4(3) .
C1 N1 Cu1 127.7(3) .
C5 N1 Cu1 112.8(2) .
C6 N2 C7 119.2(3) .
C6 N2 Cu1 115.0(2) .
C7 N2 Cu1 125.5(2) .
C14 N3 C18 118.8(3) .
C14 N3 Cu2 127.9(3) .
C18 N3 Cu2 113.2(2) .
C19 N4 C20 119.9(3) .
C19 N4 Cu2 115.4(2) .
C20 N4 Cu2 124.5(2) .
O6 N5 O7 123.1(4) .
O6 N5 O5 117.5(4) .
O7 N5 O5 119.4(3) .
O10 N6 O9 123.3(4) .
O10 N6 O8 119.5(3) .
O9 N6 O8 117.2(4) .
N1 C1 C2 121.6(3) .
N1 C1 H1 119.2 .
C2 C1 H1 119.2 .
C3 C2 C1 119.1(3) .
C3 C2 H2 120.4 .
C1 C2 H2 120.4 .
C2 C3 C4 118.9(3) .
C2 C3 H3 120.5 .
C4 C3 H3 120.5 .
C5 C4 C3 118.9(3) .
C5 C4 H4 120.6 .
C3 C4 H4 120.6 .
N1 C5 C4 122.1(3) .
N1 C5 C6 115.8(3) .
C4 C5 C6 122.0(3) .
O2 C6 N2 128.2(3) .
O2 C6 C5 118.3(3) .
N2 C6 C5 113.4(3) .
C8 C7 C12 117.7(3) .
C8 C7 N2 121.7(3) .
C12 C7 N2 120.5(3) .
C9 C8 C7 120.4(3) .
C9 C8 H8 119.8 .
C7 C8 H8 119.8 .
C10 C9 C8 121.5(4) .
C10 C9 H9 119.2 .
C8 C9 H9 119.2 .
C9 C10 C11 119.4(4) .
C9 C10 H10 120.3 .
C11 C10 H10 120.3 .
C10 C11 C12 119.2(4) .
C10 C11 H11 120.4 .
C12 C11 H11 120.4 .
C11 C12 C7 121.7(3) .
C11 C12 S1 115.4(3) .
C7 C12 S1 122.5(3) .
S1 C13 H13A 109.5 .
S1 C13 H13B 109.5 .
H13A C13 H13B 109.5 .
S1 C13 H13C 109.5 .
H13A C13 H13C 109.5 .
H13B C13 H13C 109.5 .
N3 C14 C15 122.2(4) .
N3 C14 H14 118.9 .
C15 C14 H14 118.9 .
C16 C15 C14 118.5(3) .
C16 C15 H15 120.7 .
C14 C15 H15 120.7 .
C15 C16 C17 119.4(3) .
C15 C16 H16 120.3 .
C17 C16 H16 120.3 .
C18 C17 C16 118.5(3) .
C18 C17 H17 120.7 .
C16 C17 H17 120.7 .
N3 C18 C17 122.6(3) .
N3 C18 C19 115.4(3) .
C17 C18 C19 122.0(3) .
O4 C19 N4 128.1(3) .
O4 C19 C18 118.5(3) .
N4 C19 C18 113.4(3) .
C21 C20 C25 116.8(3) .
C21 C20 N4 122.3(3) .
C25 C20 N4 120.8(3) .
C22 C21 C20 120.9(4) .
C22 C21 H21 119.6 .
C20 C21 H21 119.6 .
C23 C22 C21 121.2(4) .
C23 C22 H22 119.4 .
C21 C22 H22 119.4 .
C24 C23 C22 119.1(4) .
C24 C23 H23 120.5 .
C22 C23 H23 120.5 .
C23 C24 C25 120.1(4) .
C23 C24 H24 120.0 .
C25 C24 H24 120.0 .
C24 C25 C20 122.0(3) .
C24 C25 S2 115.2(3) .
C20 C25 S2 122.4(3) .
S2 C26 H26A 109.5 .
S2 C26 H26B 109.5 .
H26A C26 H26B 109.5 .
S2 C26 H26C 109.5 .
H26A C26 H26C 109.5 .
H26B C26 H26C 109.5 .

loop_
_geom_bond_atom_site_label_1
_geom_bond_atom_site_label_2
_geom_bond_distance
_geom_bond_site_symmetry_2
Cu1 O1 1.963(3) .
Cu1 N2 1.974(3) .
Cu1 N1 1.988(3) .
Cu1 O5 1.994(3) .
Cu1 O4 2.234(3) 1_655
Cu2 O3 1.970(3) .
Cu2 N4 1.977(3) .
Cu2 O8 1.984(3) .
Cu2 N3 1.986(3) .
Cu2 O2 2.222(2) .
S1 O1 1.536(3) .
S1 C12 1.778(4) .
S1 C13 1.788(4) .
S2 O3 1.535(3) .
S2 C26 1.776(4) .
S2 C25 1.782(4) .
O2 C6 1.242(4) .
O4 C19 1.244(4) .
O4 Cu1 2.234(3) 1_455
O5 N5 1.306(4) .
O6 N5 1.228(4) .
O7 N5 1.236(5) .
O8 N6 1.317(4) .
O9 N6 1.232(4) .
O10 N6 1.232(5) .
N1 C1 1.337(5) .
N1 C5 1.343(4) .
N2 C6 1.336(4) .
N2 C7 1.411(4) .
N3 C14 1.337(5) .
N3 C18 1.350(4) .
N4 C19 1.332(4) .
N4 C20 1.405(4) .
C1 C2 1.388(5) .
C1 H1 0.9500 .
C2 C3 1.386(5) .
C2 H2 0.9500 .
C3 C4 1.387(5) .
C3 H3 0.9500 .
C4 C5 1.379(5) .
C4 H4 0.9500 .
C5 C6 1.496(5) .
C7 C8 1.397(5) .
C7 C12 1.400(5) .
C8 C9 1.385(5) .
C8 H8 0.9500 .
C9 C10 1.381(6) .
C9 H9 0.9500 .
C10 C11 1.388(6) .
C10 H10 0.9500 .
C11 C12 1.399(5) .
C11 H11 0.9500 .
C13 H13A 0.9800 .
C13 H13B 0.9800 .
C13 H13C 0.9800 .
C14 C15 1.392(5) .
C14 H14 0.9500 .
C15 C16 1.388(6) .
C15 H15 0.9500 .
C16 C17 1.390(5) .
C16 H16 0.9500 .
C17 C18 1.377(5) .
C17 H17 0.9500 .
C18 C19 1.504(5) .
C20 C21 1.401(5) .
C20 C25 1.403(5) .
C21 C22 1.392(5) .
C21 H21 0.9500 .
C22 C23 1.390(7) .
C22 H22 0.9500 .
C23 C24 1.373(6) .
C23 H23 0.9500 .
C24 C25 1.399(5) .
C24 H24 0.9500 .
C26 H26A 0.9800 .
C26 H26B 0.9800 .
C26 H26C 0.9800 .

loop_
_geom_torsion_atom_site_label_1
_geom_torsion_atom_site_label_2
_geom_torsion_atom_site_label_3
_geom_torsion_atom_site_label_4
_geom_torsion
_geom_torsion_site_symmetry_1
C12 S1 O1 Cu1 56.8(2) .
C13 S1 O1 Cu1 -51.7(2) .
N2 Cu1 O1 S1 -29.4(2) .
N1 Cu1 O1 S1 45.6(6) .
O5 Cu1 O1 S1 141.0(2) .
O4 Cu1 O1 S1 -127.77(19) 1_655
O3 Cu2 O2 C6 121.1(3) .
N4 Cu2 O2 C6 26.1(3) .
O8 Cu2 O2 C6 -151.5(3) .
N3 Cu2 O2 C6 -57.6(3) .
C26 S2 O3 Cu2 -52.5(2) .
C25 S2 O3 Cu2 56.0(2) .
N4 Cu2 O3 S2 -27.8(2) .
O8 Cu2 O3 S2 146.9(2) .
N3 Cu2 O3 S2 52.4(5) .
O2 Cu2 O3 S2 -123.06(19) .
O1 Cu1 O5 N5 -84.4(2) .
N1 Cu1 O5 N5 83.1(2) .
O4 Cu1 O5 N5 -176.4(2) 1_655
O3 Cu2 O8 N6 -78.5(2) .
N3 Cu2 O8 N6 85.1(2) .
O2 Cu2 O8 N6 -168.0(2) .
O1 Cu1 N1 C1 105.1(6) .
N2 Cu1 N1 C1 -178.6(3) .
O5 Cu1 N1 C1 10.4(3) .
O4 Cu1 N1 C1 -81.6(3) 1_655
O1 Cu1 N1 C5 -70.5(6) .
N2 Cu1 N1 C5 5.8(2) .
O5 Cu1 N1 C5 -165.2(2) .
O4 Cu1 N1 C5 102.8(2) 1_655
O1 Cu1 N2 C6 163.7(2) .
N1 Cu1 N2 C6 -4.1(2) .
O4 Cu1 N2 C6 -103.6(2) 1_655
O1 Cu1 N2 C7 -22.9(3) .
N1 Cu1 N2 C7 169.3(3) .
O5 Cu1 N2 C7 -124.7(6) .
O4 Cu1 N2 C7 69.8(3) 1_655
O3 Cu2 N3 C14 97.6(5) .
N4 Cu2 N3 C14 179.5(3) .
O8 Cu2 N3 C14 3.9(3) .
O2 Cu2 N3 C14 -87.2(3) .
O3 Cu2 N3 C18 -77.7(5) .
N4 Cu2 N3 C18 4.3(2) .
O8 Cu2 N3 C18 -171.4(2) .
O2 Cu2 N3 C18 97.5(2) .
O3 Cu2 N4 C19 161.1(2) .
N3 Cu2 N4 C19 -2.5(2) .
O2 Cu2 N4 C19 -108.9(2) .
O3 Cu2 N4 C20 -24.6(3) .
N3 Cu2 N4 C20 171.8(3) .
O2 Cu2 N4 C20 65.4(3) .
Cu1 O5 N5 O6 171.6(2) .
Cu1 O5 N5 O7 -9.1(4) .
Cu2 O8 N6 O10 -9.7(4) .
Cu2 O8 N6 O9 169.9(2) .
C5 N1 C1 C2 -0.2(5) .
Cu1 N1 C1 C2 -175.5(3) .
N1 C1 C2 C3 0.6(6) .
C1 C2 C3 C4 -0.5(5) .
C2 C3 C4 C5 0.2(5) .
C1 N1 C5 C4 -0.2(5) .
Cu1 N1 C5 C4 175.8(3) .
C1 N1 C5 C6 177.5(3) .
Cu1 N1 C5 C6 -6.6(4) .
C3 C4 C5 N1 0.2(5) .
C3 C4 C5 C6 -177.3(3) .
Cu2 O2 C6 N2 78.8(4) .
Cu2 O2 C6 C5 -101.2(3) .
C7 N2 C6 O2 7.8(5) .
Cu1 N2 C6 O2 -178.4(3) .
C7 N2 C6 C5 -172.2(3) .
Cu1 N2 C6 C5 1.6(4) .
N1 C5 C6 O2 -176.6(3) .
C4 C5 C6 O2 1.0(5) .
N1 C5 C6 N2 3.4(4) .
C4 C5 C6 N2 -179.0(3) .
C6 N2 C7 C8 36.8(5) .
Cu1 N2 C7 C8 -136.3(3) .
C6 N2 C7 C12 -146.7(3) .
Cu1 N2 C7 C12 40.2(4) .
C12 C7 C8 C9 0.3(5) .
N2 C7 C8 C9 176.9(3) .
C7 C8 C9 C10 1.3(6) .
C8 C9 C10 C11 -2.3(6) .
C9 C10 C11 C12 1.5(6) .
C10 C11 C12 C7 0.1(6) .
C10 C11 C12 S1 -173.1(3) .
C8 C7 C12 C11 -1.1(5) .
N2 C7 C12 C11 -177.7(3) .
C8 C7 C12 S1 171.7(3) .
N2 C7 C12 S1 -4.9(5) .
O1 S1 C12 C11 130.7(3) .
C13 S1 C12 C11 -118.5(3) .
O1 S1 C12 C7 -42.5(3) .
C13 S1 C12 C7 68.3(3) .
C18 N3 C14 C15 -0.1(5) .
Cu2 N3 C14 C15 -175.2(3) .
N3 C14 C15 C16 -0.8(6) .
C14 C15 C16 C17 1.1(5) .
C15 C16 C17 C18 -0.4(5) .
C14 N3 C18 C17 0.9(5) .
Cu2 N3 C18 C17 176.6(3) .
C14 N3 C18 C19 179.0(3) .
Cu2 N3 C18 C19 -5.2(4) .
C16 C17 C18 N3 -0.6(5) .
C16 C17 C18 C19 -178.6(3) .
Cu1 O4 C19 N4 89.5(4) 1_455
Cu1 O4 C19 C18 -91.8(3) 1_455
C20 N4 C19 O4 4.5(5) .
Cu2 N4 C19 O4 179.1(3) .
C20 N4 C19 C18 -174.2(3) .
Cu2 N4 C19 C18 0.4(4) .
N3 C18 C19 O4 -175.6(3) .
C17 C18 C19 O4 2.6(5) .
N3 C18 C19 N4 3.3(4) .
C17 C18 C19 N4 -178.6(3) .
C19 N4 C20 C21 39.3(5) .
Cu2 N4 C20 C21 -134.8(3) .
C19 N4 C20 C25 -144.8(3) .
Cu2 N4 C20 C25 41.1(4) .
C25 C20 C21 C22 0.4(5) .
N4 C20 C21 C22 176.4(3) .
C20 C21 C22 C23 0.5(6) .
C21 C22 C23 C24 -1.3(6) .
C22 C23 C24 C25 1.1(6) .
C23 C24 C25 C20 -0.2(6) .
C23 C24 C25 S2 -172.7(3) .
C21 C20 C25 C24 -0.6(5) .
N4 C20 C25 C24 -176.6(3) .
C21 C20 C25 S2 171.4(3) .
N4 C20 C25 S2 -4.7(5) .
O3 S2 C25 C24 129.0(3) .
C26 S2 C25 C24 -119.7(3) .
O3 S2 C25 C20 -43.5(3) .
C26 S2 C25 C20 67.8(3) .
